data_2221477
loop_
_publ_author_name
'Choi, Hong Dae'
'Seo, Pil Ja'
'Son, Byeng Wha'
'Lee, Uk'

_publ_section_title
;
 Ethyl 2-(5-bromo-3-ethylsulfinyl-1-benzofuran-2-yl)acetate
;
_journal_coeditor_code RK2134
_journal_issue 4
_journal_name_full 'Acta Crystallographica Section E'
_journal_page_first o838
_journal_paper_doi 10.1107/S1600536809009775
_journal_volume 65
_journal_year 2009
_chemical_formula_iupac 'C14 H15 Br O4 S'
_chemical_formula_moiety 'C14 H15 Br O4 S'
_chemical_formula_sum 'C14 H15 Br O4 S'
_chemical_formula_weight 359.23
_chemical_melting_point 391.5
_chemical_name_systematic
;
Ethyl 2-(5-bromo-3-ethylsulfinyl-1-benzofuran-2-yl)acetate
;
_space_group_IT_number 2
_symmetry_cell_setting triclinic
_symmetry_space_group_name_Hall '-P 1'
_symmetry_space_group_name_H-M 'P -1'
_atom_sites_solution_primary direct
_atom_sites_solution_secondary difmap
_cell_angle_alpha 69.552(5)
_cell_angle_beta 77.671(6)
_cell_angle_gamma 66.259(5)
_cell_formula_units_Z 2
_cell_length_a 8.311(3)
_cell_length_b 9.800(3)
_cell_length_c 10.621(3)
_cell_measurement_reflns_used 1919
_cell_measurement_temperature 298(2)
_cell_measurement_theta_max 24.96
_cell_measurement_theta_min 2.38
_cell_volume 739.3(4)
_computing_cell_refinement 'SAINT (Bruker, 2001)'
_computing_data_collection 'SMART (Bruker, 2001)'
_computing_data_reduction 'SAINT (Bruker, 2001)'
_computing_molecular_graphics 'ORTEP-3 (Farrugia, 1997) and DIAMOND (Brandenburg, 1998)'
_computing_publication_material 'SHELXL97 (Sheldrick, 2008)'
_computing_structure_refinement 'SHELXL97 (Sheldrick, 2008)'
_computing_structure_solution 'SHELXS97 (Sheldrick, 2008)'
_diffrn_ambient_temperature 298(2)
_diffrn_detector_area_resol_mean 10.0
_diffrn_measured_fraction_theta_full 0.984
_diffrn_measured_fraction_theta_max 0.984
_diffrn_measurement_device_type 'Bruker SMART CCD'
_diffrn_measurement_method '\f and \w'
_diffrn_radiation_monochromator Graphite
_diffrn_radiation_source 'Fine-focus sealed tube'
_diffrn_radiation_type MoK\a
_diffrn_radiation_wavelength 0.71073
_diffrn_reflns_av_R_equivalents 0.0417
_diffrn_reflns_av_sigmaI/netI 0.0705
_diffrn_reflns_limit_h_max 9
_diffrn_reflns_limit_h_min -9
_diffrn_reflns_limit_k_max 11
_diffrn_reflns_limit_k_min -11
_diffrn_reflns_limit_l_max 12
_diffrn_reflns_limit_l_min -12
_diffrn_reflns_number 5330
_diffrn_reflns_theta_full 25.00
_diffrn_reflns_theta_max 25.00
_diffrn_reflns_theta_min 2.05
_exptl_absorpt_coefficient_mu 2.930
_exptl_absorpt_correction_T_max 0.750
_exptl_absorpt_correction_T_min 0.496
_exptl_absorpt_correction_type multi-scan
_exptl_absorpt_process_details '(SADABS; Sheldrick, 1999)'
_exptl_crystal_colour Colourless
_exptl_crystal_density_diffrn 1.614
_exptl_crystal_density_method 'Not measured'
_exptl_crystal_description Block
_exptl_crystal_F_000 364
_exptl_crystal_size_max 0.30
_exptl_crystal_size_mid 0.20
_exptl_crystal_size_min 0.10
_refine_diff_density_max 0.649
_refine_diff_density_min -0.577
_refine_ls_extinction_method None
_refine_ls_goodness_of_fit_ref 1.118
_refine_ls_hydrogen_treatment constr
_refine_ls_matrix_type full
_refine_ls_number_parameters 191
_refine_ls_number_reflns 2562
_refine_ls_number_restraints 29
_refine_ls_restrained_S_all 1.115
_refine_ls_R_factor_all 0.0883
_refine_ls_R_factor_gt 0.0572
_refine_ls_shift/su_max 0.000
_refine_ls_shift/su_mean 0.000
_refine_ls_structure_factor_coef Fsqd
_refine_ls_weighting_details 'calc w=1/[\s^2^(Fo^2^)+(0.0738P)^2^+1.336P] where P=(Fo^2^+2Fc^2^)/3'
_refine_ls_weighting_scheme calc
_refine_ls_wR_factor_gt 0.1548
_refine_ls_wR_factor_ref 0.1680
_reflns_number_gt 1790
_reflns_number_total 2562
_reflns_threshold_expression I>2\s(I)
_cod_data_source_file rk2134.cif
_cod_data_source_block I
_cod_depositor_comments
;
The following automatic conversions were performed:
'_symmetry_cell_setting' value 'Triclinic' changed to 'triclinic'
according to '/home/saulius/struct/CIF-dictionaries/cif_core.dic'
dictionary named 'cif_core.dic' version 2.4.1 from
2010-06-29.

'_atom_sites_solution_primary' value 'Direct' changed to
'direct' according to '/home/saulius/struct/CIF-dictionaries/cif_core.dic'
dictionary named 'cif_core.dic' version 2.4.1 from
2010-06-29.

'_atom_sites_solution_secondary' value 'Difmap' changed to
'difmap' according to '/home/saulius/struct/CIF-dictionaries/cif_core.dic'
dictionary named 'cif_core.dic' version 2.4.1 from
2010-06-29.

'_refine_ls_matrix_type' value 'Full' changed to 'full'
according to '/home/saulius/struct/CIF-dictionaries/cif_core.dic'
dictionary named 'cif_core.dic' version 2.4.1 from
2010-06-29.

'_refine_ls_weighting_scheme' value 'Calc' changed to 'calc'
according to '/home/saulius/struct/CIF-dictionaries/cif_core.dic'
dictionary named 'cif_core.dic' version 2.4.1 from 2010-06-29.

Automatic conversion script
Id: cif_fix_enum 1527 2010-12-29 10:47:43Z saulius 

The following automatic conversions were performed:

'_symmetry_cell_setting' value 'Triclinic' changed to 'triclinic'
according to /home/saulius/struct/CIF-dictionaries/cif_core.dic
dictionary named 'cif_core.dic' version 2.4.1 from
2010-06-29.

'_atom_sites_solution_primary' value 'Direct' changed to
'direct' according to
/home/saulius/struct/CIF-dictionaries/cif_core.dic dictionary named
'cif_core.dic' version 2.4.1 from
2010-06-29.

'_atom_sites_solution_secondary' value 'Difmap' changed
to 'difmap' according to
/home/saulius/struct/CIF-dictionaries/cif_core.dic dictionary named
'cif_core.dic' version 2.4.1 from
2010-06-29.

'_refine_ls_matrix_type' value 'Full' changed to 'full'
according to /home/saulius/struct/CIF-dictionaries/cif_core.dic
dictionary named 'cif_core.dic' version 2.4.1 from
2010-06-29.

'_refine_ls_weighting_scheme' value 'Calc' changed to
'calc' according to
/home/saulius/struct/CIF-dictionaries/cif_core.dic dictionary named
'cif_core.dic' version 2.4.1 from 2010-06-29.

Automatic conversion script
Id: cif_fix_values 1715 2011-07-08 13:25:40Z adriana 
;
_cod_original_sg_symbol_H-M 'P -1 '
_cod_database_code 2221477
_cod_database_fobs_code 2221477

loop_
_symmetry_equiv_pos_as_xyz
'x, y, z'
'-x, -y, -z'

loop_
_atom_site_type_symbol
_atom_site_label
_atom_site_fract_x
_atom_site_fract_y
_atom_site_fract_z
_atom_site_U_iso_or_equiv
_atom_site_adp_type
_atom_site_calc_flag
_atom_site_refinement_flags
_atom_site_occupancy
_atom_site_disorder_assembly
_atom_site_disorder_group
Br Br 0.31159(11) -0.28976(10) 0.39050(8) 0.0551(3) Uani d . 1 . .
S S 0.7649(2) 0.1124(2) 0.02737(16) 0.0413(5) Uani d . 1 . .
O O1 0.8405(6) -0.0339(5) 0.4145(4) 0.0363(11) Uani d . 1 . .
O O2 0.9901(7) 0.3669(6) 0.2625(6) 0.0560(14) Uani d . 1 . .
O O3 0.7412(8) 0.3819(6) 0.2043(7) 0.0694(17) Uani d . 1 . .
O O4 0.7327(7) 0.0002(6) -0.0200(5) 0.0525(13) Uani d . 1 . .
C C1 0.7580(8) 0.0383(7) 0.2055(6) 0.0330(15) Uani d . 1 . .
C C2 0.6623(8) -0.0604(7) 0.2949(6) 0.0299(14) Uani d . 1 . .
C C3 0.5405(9) -0.1172(8) 0.2829(6) 0.0355(15) Uani d . 1 . .
H H3 0.4975 -0.0921 0.2006 0.043 Uiso calc R 1 . .
C C4 0.4856(9) -0.2139(7) 0.4000(7) 0.0359(16) Uani d . 1 . .
C C5 0.5436(9) -0.2537(8) 0.5241(7) 0.0403(16) Uani d . 1 . .
H H5 0.5006 -0.3177 0.5992 0.048 Uiso calc R 1 . .
C C6 0.6667(9) -0.1981(8) 0.5368(6) 0.0412(17) Uani d . 1 . .
H H6 0.7107 -0.2254 0.6192 0.049 Uiso calc R 1 . .
C C7 0.7211(8) -0.1005(8) 0.4222(7) 0.0352(15) Uani d . 1 . .
C C8 0.8584(9) 0.0501(7) 0.2814(7) 0.0356(15) Uani d . 1 A .
C C9 0.9829(9) 0.1352(8) 0.2529(7) 0.0413(17) Uani d . 1 . .
H H9A 1.0576 0.0907 0.3267 0.050 Uiso calc R 1 A .
H H9B 1.0582 0.1208 0.1716 0.050 Uiso calc R 1 . .
C C10 0.8891(10) 0.3058(9) 0.2353(7) 0.0427(18) Uani d . 1 A .
C C11A 0.9188(18) 0.5401(18) 0.2280(15) 0.063(4) Uani d PDU 0.686(18) A 1
H H11A 0.9056 0.5869 0.1321 0.076 Uiso calc PR 0.686(18) A 1
H H11B 0.8046 0.5759 0.2768 0.076 Uiso calc PR 0.686(18) A 1
C C12A 1.0484(16) 0.5825(15) 0.2679(15) 0.062(4) Uani d PDU 0.686(18) A 1
H H12A 1.0704 0.5257 0.3604 0.093 Uiso calc PR 0.686(18) A 1
H H12B 1.0023 0.6924 0.2575 0.093 Uiso calc PR 0.686(18) A 1
H H12C 1.1566 0.5569 0.2117 0.093 Uiso calc PR 0.686(18) A 1
C C11B 0.907(4) 0.515(4) 0.288(3) 0.063(4) Uani d PDU 0.314(18) A 2
H H11C 0.9183 0.5081 0.3793 0.076 Uiso calc PR 0.314(18) A 2
H H11D 0.7833 0.5622 0.2708 0.076 Uiso calc PR 0.314(18) A 2
C C12B 1.014(4) 0.600(3) 0.187(3) 0.062(4) Uani d PDU 0.314(18) A 2
H H12D 0.9653 0.6418 0.1013 0.093 Uiso calc PR 0.314(18) A 2
H H12E 1.1330 0.5299 0.1792 0.093 Uiso calc PR 0.314(18) A 2
H H12F 1.0114 0.6839 0.2154 0.093 Uiso calc PR 0.314(18) A 2
C C13 0.5715(11) 0.2879(9) 0.0038(7) 0.053(2) Uani d . 1 . .
H H13A 0.5850 0.3558 0.0456 0.063 Uiso calc R 1 . .
H H13B 0.5662 0.3412 -0.0921 0.063 Uiso calc R 1 . .
C C14 0.3993(12) 0.2654(10) 0.0593(9) 0.069(3) Uani d . 1 . .
H H14A 0.3947 0.1822 0.0339 0.103 Uiso calc R 1 . .
H H14B 0.3039 0.3599 0.0236 0.103 Uiso calc R 1 . .
H H14C 0.3890 0.2397 0.1558 0.103 Uiso calc R 1 . .

loop_
_atom_site_aniso_label
_atom_site_aniso_U_11
_atom_site_aniso_U_22
_atom_site_aniso_U_33
_atom_site_aniso_U_12
_atom_site_aniso_U_13
_atom_site_aniso_U_23
Br 0.0555(6) 0.0564(6) 0.0633(6) -0.0350(4) -0.0083(4) -0.0095(4)
S 0.0424(11) 0.0489(11) 0.0339(9) -0.0210(9) -0.0021(8) -0.0089(8)
O1 0.032(3) 0.044(3) 0.034(2) -0.013(2) -0.0099(19) -0.011(2)
O2 0.037(3) 0.039(3) 0.101(4) -0.009(2) -0.016(3) -0.030(3)
O3 0.052(4) 0.045(3) 0.109(5) -0.010(3) -0.045(3) -0.006(3)
O4 0.059(3) 0.060(3) 0.046(3) -0.019(3) -0.007(2) -0.025(3)
C1 0.032(4) 0.026(3) 0.038(4) -0.006(3) -0.005(3) -0.009(3)
C2 0.027(3) 0.026(3) 0.035(3) -0.005(3) -0.004(3) -0.012(3)
C3 0.033(4) 0.036(4) 0.034(4) -0.010(3) -0.006(3) -0.007(3)
C4 0.035(4) 0.029(4) 0.045(4) -0.013(3) -0.002(3) -0.012(3)
C5 0.042(4) 0.033(4) 0.039(4) -0.011(3) -0.003(3) -0.006(3)
C6 0.046(5) 0.045(4) 0.029(4) -0.013(4) -0.005(3) -0.009(3)
C7 0.029(4) 0.034(4) 0.043(4) -0.006(3) -0.007(3) -0.016(3)
C8 0.033(4) 0.032(4) 0.044(4) -0.010(3) -0.008(3) -0.013(3)
C9 0.034(4) 0.045(4) 0.050(4) -0.015(3) -0.007(3) -0.017(3)
C10 0.047(5) 0.049(5) 0.041(4) -0.025(4) -0.012(3) -0.010(3)
C11A 0.066(6) 0.052(6) 0.081(8) -0.023(4) -0.014(5) -0.024(5)
C12A 0.061(6) 0.057(5) 0.077(7) -0.021(4) -0.015(5) -0.024(5)
C11B 0.066(6) 0.052(6) 0.081(8) -0.023(4) -0.014(5) -0.024(5)
C12B 0.061(6) 0.057(5) 0.077(7) -0.021(4) -0.015(5) -0.024(5)
C13 0.070(6) 0.042(4) 0.045(4) -0.018(4) -0.016(4) -0.007(3)
C14 0.065(6) 0.053(5) 0.058(5) -0.004(5) -0.002(4) -0.003(4)

loop_
_atom_type_symbol
_atom_type_description
_atom_type_scat_dispersion_real
_atom_type_scat_dispersion_imag
_atom_type_scat_source
C C 0.0033 0.0016 'International Tables Vol C Tables 4.2.6.8 and 6.1.1.4'
H H 0.0000 0.0000 'International Tables Vol C Tables 4.2.6.8 and 6.1.1.4'
O O 0.0106 0.0060 'International Tables Vol C Tables 4.2.6.8 and 6.1.1.4'
S S 0.1246 0.1234 'International Tables Vol C Tables 4.2.6.8 and 6.1.1.4'
Br Br -0.2901 2.4595 'International Tables Vol C Tables 4.2.6.8 and 6.1.1.4'

loop_
_geom_angle_atom_site_label_1
_geom_angle_atom_site_label_2
_geom_angle_atom_site_label_3
_geom_angle_site_symmetry_1
_geom_angle_site_symmetry_3
_geom_angle
_geom_angle_publ_flag
O4 S C1 . . 106.2(3) ?
O4 S C13 . . 108.0(3) ?
C1 S C13 . . 101.7(3) ?
C7 O1 C8 . . 106.1(5) ?
C10 O2 C11B . . 118.2(14) ?
C10 O2 C11A . . 114.9(6) ?
C11B O2 C11A . . 23.6(12) ?
C8 C1 C2 . . 107.1(6) ?
C8 C1 S . . 124.6(5) ?
C2 C1 S . . 127.9(5) ?
C3 C2 C7 . . 119.2(6) ?
C3 C2 C1 . . 136.8(6) ?
C7 C2 C1 . . 103.9(5) ?
C2 C3 C4 . . 116.7(6) ?
C2 C3 H3 . . 121.7 ?
C4 C3 H3 . . 121.7 ?
C5 C4 C3 . . 124.1(6) ?
C5 C4 Br . . 117.4(5) ?
C3 C4 Br . . 118.4(5) ?
C4 C5 C6 . . 119.5(6) ?
C4 C5 H5 . . 120.2 ?
C6 C5 H5 . . 120.2 ?
C7 C6 C5 . . 117.2(6) ?
C7 C6 H6 . . 121.4 ?
C5 C6 H6 . . 121.4 ?
O1 C7 C6 . . 125.8(6) ?
O1 C7 C2 . . 111.0(5) ?
C6 C7 C2 . . 123.2(6) ?
C1 C8 O1 . . 112.0(6) ?
C1 C8 C9 . . 134.0(6) ?
O1 C8 C9 . . 114.1(5) ?
C10 C9 C8 . . 112.5(6) ?
C10 C9 H9A . . 109.1 ?
C8 C9 H9A . . 109.1 ?
C10 C9 H9B . . 109.1 ?
C8 C9 H9B . . 109.1 ?
H9A C9 H9B . . 107.8 ?
O3 C10 O2 . . 122.3(7) ?
O3 C10 C9 . . 126.6(6) ?
O2 C10 C9 . . 111.2(6) ?
C12A C11A O2 . . 106.0(10) ?
C12A C11A H11A . . 110.5 ?
O2 C11A H11A . . 110.5 ?
C12A C11A H11B . . 110.5 ?
O2 C11A H11B . . 110.5 ?
H11A C11A H11B . . 108.7 ?
O2 C11B C12B . . 99(2) ?
O2 C11B H11C . . 111.9 ?
C12B C11B H11C . . 111.9 ?
O2 C11B H11D . . 111.9 ?
C12B C11B H11D . . 111.9 ?
H11C C11B H11D . . 109.6 ?
C11B C12B H12D . . 109.5 ?
C11B C12B H12E . . 109.5 ?
H12D C12B H12E . . 109.5 ?
C11B C12B H12F . . 109.5 ?
H12D C12B H12F . . 109.5 ?
H12E C12B H12F . . 109.5 ?
C14 C13 S . . 115.7(6) ?
C14 C13 H13A . . 108.4 ?
S C13 H13A . . 108.4 ?
C14 C13 H13B . . 108.4 ?
S C13 H13B . . 108.4 ?
H13A C13 H13B . . 107.4 ?
C13 C14 H14A . . 109.5 ?
C13 C14 H14B . . 109.5 ?
H14A C14 H14B . . 109.5 ?
C13 C14 H14C . . 109.5 ?
H14A C14 H14C . . 109.5 ?
H14B C14 H14C . . 109.5 ?

loop_
_geom_bond_atom_site_label_1
_geom_bond_atom_site_label_2
_geom_bond_site_symmetry_2
_geom_bond_distance
_geom_bond_publ_flag
Br C4 . 1.907(6) ?
S O4 . 1.487(5) ?
S C1 . 1.771(6) ?
S C13 . 1.802(8) ?
O1 C7 . 1.366(7) ?
O1 C8 . 1.376(8) ?
O2 C10 . 1.332(8) ?
O2 C11B . 1.43(4) ?
O2 C11A . 1.489(16) ?
O3 C10 . 1.199(9) ?
C1 C8 . 1.338(9) ?
C1 C2 . 1.458(8) ?
C2 C3 . 1.382(9) ?
C2 C7 . 1.405(9) ?
C3 C4 . 1.391(9) ?
C3 H3 . 0.9300 ?
C4 C5 . 1.371(9) ?
C5 C6 . 1.387(9) ?
C5 H5 . 0.9300 ?
C6 C7 . 1.379(9) ?
C6 H6 . 0.9300 ?
C8 C9 . 1.498(9) ?
C9 C10 . 1.494(10) ?
C9 H9A . 0.9700 ?
C9 H9B . 0.9700 ?
C11A C12A . 1.480(2) ?
C11A H11A . 0.9700 ?
C11A H11B . 0.9700 ?
C12A H12A . 0.9600 ?
C12A H12B . 0.9600 ?
C12A H12C . 0.9600 ?
C11B C12B . 1.480(2) ?
C11B H11C . 0.9700 ?
C11B H11D . 0.9700 ?
C12B H12D . 0.9600 ?
C12B H12E . 0.9600 ?
C12B H12F . 0.9600 ?
C13 C14 . 1.499(11) ?
C13 H13A . 0.9700 ?
C13 H13B . 0.9700 ?
C14 H14A . 0.9600 ?
C14 H14B . 0.9600 ?
C14 H14C . 0.9600 ?

loop_
_geom_hbond_atom_site_label_D
_geom_hbond_atom_site_label_H
_geom_hbond_atom_site_label_A
_geom_hbond_site_symmetry_A
_geom_hbond_distance_DH
_geom_hbond_distance_HA
_geom_hbond_distance_DA
_geom_hbond_angle_DHA
C11A H11B Cg1 1_565 0.97 3.06 3.806(9) 134.9
C12A H12B Cg2 1_565 0.96 2.92 3.850(10) 164.1
C3 H3 O4 2_655 0.93 2.67 3.556(8) 159.7
C5 H5 O3 2_656 0.93 2.67 3.528(9) 154.7
C9 H9B O4 2_755 0.97 2.35 3.277(9) 160.9

loop_
_geom_torsion_atom_site_label_1
_geom_torsion_atom_site_label_2
_geom_torsion_atom_site_label_3
_geom_torsion_atom_site_label_4
_geom_torsion_site_symmetry_1
_geom_torsion_site_symmetry_2
_geom_torsion_site_symmetry_3
_geom_torsion_site_symmetry_4
_geom_torsion
_geom_torsion_publ_flag
O4 S C1 C8 . . . . 144.9(6) ?
C13 S C1 C8 . . . . -102.2(6) ?
O4 S C1 C2 . . . . -27.1(7) ?
C13 S C1 C2 . . . . 85.8(6) ?
C8 C1 C2 C3 . . . . 179.7(7) ?
S C1 C2 C3 . . . . -7.2(12) ?
C8 C1 C2 C7 . . . . -0.6(7) ?
S C1 C2 C7 . . . . 172.5(5) ?
C7 C2 C3 C4 . . . . -0.9(9) ?
C1 C2 C3 C4 . . . . 178.8(7) ?
C2 C3 C4 C5 . . . . 0.5(10) ?
C2 C3 C4 Br . . . . 177.8(5) ?
C3 C4 C5 C6 . . . . -1.0(11) ?
Br C4 C5 C6 . . . . -178.3(5) ?
C4 C5 C6 C7 . . . . 1.7(10) ?
C8 O1 C7 C6 . . . . 178.4(6) ?
C8 O1 C7 C2 . . . . 0.2(7) ?
C5 C6 C7 O1 . . . . 179.9(6) ?
C5 C6 C7 C2 . . . . -2.1(10) ?
C3 C2 C7 O1 . . . . 180.0(5) ?
C1 C2 C7 O1 . . . . 0.2(7) ?
C3 C2 C7 C6 . . . . 1.7(10) ?
C1 C2 C7 C6 . . . . -178.0(6) ?
C2 C1 C8 O1 . . . . 0.7(8) ?
S C1 C8 O1 . . . . -172.7(4) ?
C2 C1 C8 C9 . . . . -178.5(7) ?
S C1 C8 C9 . . . . 8.1(12) ?
C7 O1 C8 C1 . . . . -0.6(7) ?
C7 O1 C8 C9 . . . . 178.8(5) ?
C1 C8 C9 C10 . . . . 76.1(10) ?
O1 C8 C9 C10 . . . . -103.1(7) ?
C11B O2 C10 O3 . . . . 15.7(16) ?
C11A O2 C10 O3 . . . . -10.5(12) ?
C11B O2 C10 C9 . . . . -162.7(14) ?
C11A O2 C10 C9 . . . . 171.2(8) ?
C8 C9 C10 O3 . . . . -22.6(10) ?
C8 C9 C10 O2 . . . . 155.7(6) ?
C10 O2 C11A C12A . . . . 179.1(9) ?
C11B O2 C11A C12A . . . . 75(4) ?
C10 O2 C11B C12B . . . . -126(2) ?
C11A O2 C11B C12B . . . . -38(2) ?
O4 S C13 C14 . . . . 50.4(7) ?
C1 S C13 C14 . . . . -61.1(7) ?
